data_4514521
loop_
_publ_author_name
'Chen, Shuqin'
'Gao, Jianmei'
'Chang, Junyu'
'Li, Yanqi'
'Huangfu, Changxin'
'Meng, Hu'
'Wang, Yu'
'Xia, Guangjie'
'Feng, Liang'

_publ_section_title
;
 Family of Highly Luminescent Pure Ionic Copper(I) Bromide Based Hybrid
 Materials.
;
_journal_issue 19
_journal_name_full 'ACS applied materials &amp; interfaces'
_journal_page_first 17513
_journal_page_last 17520
_journal_paper_doi 10.1021/acsami.9b02418
_journal_volume 11
_journal_year 2019
_chemical_formula_moiety '[N(C3H7)4][CuBr2]'
_chemical_formula_sum 'C12 H28 Br2 Cu N'
_chemical_formula_weight 409.71
_space_group_crystal_system monoclinic
_space_group_IT_number 13
_space_group_name_Hall '-P 2yac'
_space_group_name_H-M_alt 'P 1 2/n 1'
_symmetry_space_group_name_Hall '-P 2yac'
_symmetry_space_group_name_H-M 'P 1 2/n 1'
_atom_sites_solution_hydrogens geom
_atom_sites_solution_primary dual
_audit_creation_date 2017-10-13
_audit_creation_method
;
Olex2 1.2
(compiled 2017.08.10 svn.r3458 for OlexSys, GUI svn.r5381)
;
_cell_angle_alpha 90
_cell_angle_beta 91.001(10)
_cell_angle_gamma 90
_cell_formula_units_Z 2
_cell_length_a 8.9036(11)
_cell_length_b 7.5883(14)
_cell_length_c 13.0176(13)
_cell_measurement_reflns_used 1081
_cell_measurement_temperature 293(2)
_cell_measurement_theta_max 24.3320
_cell_measurement_theta_min 4.5210
_cell_volume 879.4(2)
_computing_cell_refinement
;
CrysAlisPro, Agilent Technologies,
Version 1.171.36.28 (release 01-02-2013 CrysAlis171 .NET)
(compiled Feb  1 2013,16:14:44)
;
_computing_data_collection
;
CrysAlisPro, Agilent Technologies,
Version 1.171.36.28 (release 01-02-2013 CrysAlis171 .NET)
(compiled Feb  1 2013,16:14:44)
;
_computing_data_reduction
;
CrysAlisPro, Agilent Technologies,
Version 1.171.36.28 (release 01-02-2013 CrysAlis171 .NET)
(compiled Feb  1 2013,16:14:44)
;
_computing_molecular_graphics 'Olex2 (Dolomanov et al., 2009)'
_computing_publication_material 'Olex2 (Dolomanov et al., 2009)'
_computing_structure_refinement 'XL (Sheldrick, 2008)'
_computing_structure_solution 'ShelXT (Sheldrick, 2015)'
_diffrn_ambient_temperature 293.15
_diffrn_detector_area_resol_mean 10.4070
_diffrn_measured_fraction_theta_full 0.997
_diffrn_measured_fraction_theta_max 0.971
_diffrn_measurement_details
;
#__ type_ start__ end____ width___ exp.time_
  1 omega  -70.00    4.00   1.0000   10.3700
omega____ theta____ kappa____ phi______ frames
    -      -11.7947  -37.0000 -180.0000 74

#__ type_ start__ end____ width___ exp.time_
  2 omega -101.00  -59.00   1.0000   10.3700
omega____ theta____ kappa____ phi______ frames
    -      -11.7947 -178.0000  -90.0000 42

#__ type_ start__ end____ width___ exp.time_
  3 omega  -11.00   25.00   1.0000   10.3700
omega____ theta____ kappa____ phi______ frames
    -       11.9900   37.0000 -180.0000 36

#__ type_ start__ end____ width___ exp.time_
  4 omega  -56.00  -13.00   1.0000   10.3700
omega____ theta____ kappa____ phi______ frames
    -       11.9900  -37.0000   90.0000 43

#__ type_ start__ end____ width___ exp.time_
  5 omega  -15.00   11.00   1.0000   10.3700
omega____ theta____ kappa____ phi______ frames
    -       11.9900  104.0000  -16.0000 26
;
_diffrn_measurement_device_type 'Xcalibur, Atlas, Gemini ultra'
_diffrn_measurement_method '\w scans'
_diffrn_orient_matrix_UB_11 0.0158830000
_diffrn_orient_matrix_UB_12 0.0845907000
_diffrn_orient_matrix_UB_13 -0.0203192000
_diffrn_orient_matrix_UB_21 -0.0147555000
_diffrn_orient_matrix_UB_22 0.0384161000
_diffrn_orient_matrix_UB_23 0.0484499000
_diffrn_orient_matrix_UB_31 0.0766640000
_diffrn_orient_matrix_UB_32 -0.0101001000
_diffrn_orient_matrix_UB_33 0.0145372000
_diffrn_radiation_monochromator graphite
_diffrn_radiation_type MoK\a
_diffrn_radiation_wavelength 0.71073
_diffrn_reflns_av_R_equivalents 0.0522
_diffrn_reflns_av_unetI/netI 0.0647
_diffrn_reflns_Laue_measured_fraction_full 0.997
_diffrn_reflns_Laue_measured_fraction_max 0.971
_diffrn_reflns_limit_h_max 11
_diffrn_reflns_limit_h_min -11
_diffrn_reflns_limit_k_max 9
_diffrn_reflns_limit_k_min -6
_diffrn_reflns_limit_l_max 16
_diffrn_reflns_limit_l_min -16
_diffrn_reflns_number 4498
_diffrn_reflns_point_group_measured_fraction_full 0.997
_diffrn_reflns_point_group_measured_fraction_max 0.971
_diffrn_reflns_theta_full 25.242
_diffrn_reflns_theta_max 27.496
_diffrn_reflns_theta_min 3.528
_diffrn_source 'Enhance (Mo) X-ray Source'
_exptl_absorpt_coefficient_mu 5.767
_exptl_absorpt_correction_T_max 1.00000
_exptl_absorpt_correction_T_min 0.39624
_exptl_absorpt_correction_type multi-scan
_exptl_absorpt_process_details
;
CrysAlisPro, Agilent Technologies,
Version 1.171.36.28 (release 01-02-2013 CrysAlis171 .NET)
(compiled Feb  1 2013,16:14:44)
Empirical absorption correction using spherical harmonics,
 implemented in SCALE3 ABSPACK scaling algorithm.
;
_exptl_crystal_colour colourless
_exptl_crystal_density_diffrn 1.547
_exptl_crystal_density_method 'not measured'
_exptl_crystal_description plate_like
_exptl_crystal_F_000 412
_exptl_crystal_size_max 0.98
_exptl_crystal_size_mid 0.26
_exptl_crystal_size_min 0.12
_refine_diff_density_max 0.447
_refine_diff_density_min -0.748
_refine_diff_density_rms 0.140
_refine_ls_extinction_method none
_refine_ls_goodness_of_fit_ref 1.023
_refine_ls_hydrogen_treatment constr
_refine_ls_matrix_type full
_refine_ls_number_parameters 76
_refine_ls_number_reflns 1964
_refine_ls_number_restraints 0
_refine_ls_restrained_S_all 1.023
_refine_ls_R_factor_all 0.1264
_refine_ls_R_factor_gt 0.0586
_refine_ls_shift/su_max 0.001
_refine_ls_shift/su_mean 0.000
_refine_ls_structure_factor_coef Fsqd
_refine_ls_weighting_details 'w=1/[\s^2^(Fo^2^)+(0.0680P)^2^+0.1115P] where P=(Fo^2^+2Fc^2^)/3'
_refine_ls_weighting_scheme calc
_refine_ls_wR_factor_gt 0.1300
_refine_ls_wR_factor_ref 0.1694
_reflns_Friedel_coverage 0.000
_reflns_number_gt 1015
_reflns_number_total 1964
_reflns_threshold_expression 'I > 2\s(I)'
_cod_data_source_file 3-2.cif
_cod_data_source_block chenshuqin_3-2
_cod_database_code 4514521
_shelx_shelxl_version_number 2014/7
_chemical_oxdiff_formula 'C H N Br Cu'
_shelx_space_group_comment
;
The symmetry employed for this shelxl refinement is uniquely defined
by the following loop, which should always be used as a source of
symmetry information in preference to the above space-group names.
They are only intended as comments.
;
_shelx_estimated_absorpt_t_max 0.545
_shelx_estimated_absorpt_t_min 0.070
_reflns_odcompleteness_completeness 99.64
_reflns_odcompleteness_iscentric 1
_reflns_odcompleteness_theta 26.32
_olex2_refinement_description
;
1. Fixed Uiso
 At 1.2 times of:
  All C(H,H) groups
 At 1.5 times of:
  All C(H,H,H) groups
2.a Secondary CH2 refined with riding coordinates:
 C1(H1A,H1B), C2(H2A,H2B), C4(H4A,H4B), C5(H5A,H5B)
2.b Idealised Me refined as rotating group:
 C3(H3A,H3B,H3C), C6(H6A,H6B,H6C)
;
_olex2_submission_special_instructions 'No special instructions were received'

loop_
_space_group_symop_operation_xyz
'x, y, z'
'-x+1/2, y, -z+1/2'
'-x, -y, -z'
'x-1/2, -y, z-1/2'

loop_
_atom_site_label
_atom_site_type_symbol
_atom_site_fract_x
_atom_site_fract_y
_atom_site_fract_z
_atom_site_U_iso_or_equiv
_atom_site_adp_type
_atom_site_occupancy
_atom_site_site_symmetry_order
_atom_site_calc_flag
_atom_site_refinement_flags_posn
_atom_site_refinement_flags_adp
_atom_site_refinement_flags_occupancy
Br1 Br 0.73224(9) 0.65578(11) 0.41782(5) 0.0935(4) Uani 1 1 d . . .
Cu1 Cu 0.7500 0.66002(13) 0.2500 0.0593(4) Uani 1 2 d S T P
N1 N 0.7500 0.4928(7) 0.7500 0.0413(13) Uani 1 2 d S T P
C1 C 0.6330(6) 0.6068(7) 0.6956(4) 0.0546(14) Uani 1 1 d . . .
H1A H 0.6816 0.6680 0.6398 0.066 Uiso 1 1 calc R . .
H1B H 0.5577 0.5295 0.6651 0.066 Uiso 1 1 calc R . .
C2 C 0.5547(7) 0.7396(9) 0.7589(5) 0.0764(18) Uani 1 1 d . . .
H2A H 0.6283 0.8165 0.7917 0.092 Uiso 1 1 calc R . .
H2B H 0.4996 0.6803 0.8125 0.092 Uiso 1 1 calc R . .
C3 C 0.4474(8) 0.8483(9) 0.6939(7) 0.103(3) Uani 1 1 d . . .
H3A H 0.5015 0.9042 0.6396 0.154 Uiso 1 1 calc GR . .
H3B H 0.4016 0.9367 0.7358 0.154 Uiso 1 1 calc GR . .
H3C H 0.3710 0.7732 0.6648 0.154 Uiso 1 1 calc GR . .
C4 C 0.8278(6) 0.3809(7) 0.6711(4) 0.0557(14) Uani 1 1 d . . .
H4A H 0.8698 0.4588 0.6200 0.067 Uiso 1 1 calc R . .
H4B H 0.9112 0.3210 0.7050 0.067 Uiso 1 1 calc R . .
C5 C 0.7342(7) 0.2454(9) 0.6164(5) 0.0762(18) Uani 1 1 d . . .
H5A H 0.6520 0.3027 0.5797 0.091 Uiso 1 1 calc R . .
H5B H 0.6919 0.1648 0.6659 0.091 Uiso 1 1 calc R . .
C6 C 0.8289(8) 0.1444(9) 0.5416(5) 0.088(2) Uani 1 1 d . . .
H6A H 0.8644 0.2231 0.4896 0.132 Uiso 1 1 calc GR . .
H6B H 0.7696 0.0530 0.5101 0.132 Uiso 1 1 calc GR . .
H6C H 0.9131 0.0929 0.5776 0.132 Uiso 1 1 calc GR . .

loop_
_atom_site_aniso_label
_atom_site_aniso_U_11
_atom_site_aniso_U_22
_atom_site_aniso_U_33
_atom_site_aniso_U_23
_atom_site_aniso_U_13
_atom_site_aniso_U_12
Br1 0.1097(7) 0.1212(8) 0.0498(5) -0.0028(4) 0.0063(4) -0.0154(4)
Cu1 0.0603(6) 0.0675(8) 0.0502(6) 0.000 0.0035(4) 0.000
N1 0.045(3) 0.044(4) 0.034(3) 0.000 0.004(2) 0.000
C1 0.052(3) 0.059(4) 0.053(3) 0.003(3) -0.003(2) 0.006(2)
C2 0.076(4) 0.066(4) 0.087(5) -0.002(4) 0.004(3) 0.018(3)
C3 0.070(4) 0.072(5) 0.166(9) 0.020(5) -0.003(4) 0.020(4)
C4 0.059(3) 0.059(4) 0.050(3) -0.003(3) 0.012(2) 0.002(3)
C5 0.083(4) 0.072(5) 0.074(4) -0.018(4) 0.004(3) -0.002(4)
C6 0.111(5) 0.086(6) 0.067(5) -0.024(4) 0.007(4) 0.018(4)

loop_
_atom_type_symbol
_atom_type_description
_atom_type_scat_dispersion_real
_atom_type_scat_dispersion_imag
_atom_type_scat_source
C C 0.0033 0.0016 'International Tables Vol C Tables 4.2.6.8 and 6.1.1.4'
H H 0.0000 0.0000 'International Tables Vol C Tables 4.2.6.8 and 6.1.1.4'
Br Br -0.2901 2.4595 'International Tables Vol C Tables 4.2.6.8 and 6.1.1.4'
Cu Cu 0.3201 1.2651 'International Tables Vol C Tables 4.2.6.8 and 6.1.1.4'
N N 0.0061 0.0033 'International Tables Vol C Tables 4.2.6.8 and 6.1.1.4'

loop_
_geom_angle_atom_site_label_1
_geom_angle_atom_site_label_2
_geom_angle_atom_site_label_3
_geom_angle
_geom_angle_site_symmetry_1
_geom_angle_site_symmetry_3
Br1 Cu1 Br1 178.32(6) 2_655 .
C1 N1 C1 110.6(6) . 2_656
C4 N1 C1 108.8(3) 2_656 2_656
C4 N1 C1 108.8(3) . .
C4 N1 C1 108.6(3) . 2_656
C4 N1 C1 108.6(3) 2_656 .
C4 N1 C4 111.5(5) . 2_656
N1 C1 H1A 108.1 . .
N1 C1 H1B 108.1 . .
H1A C1 H1B 107.3 . .
C2 C1 N1 116.9(4) . .
C2 C1 H1A 108.1 . .
C2 C1 H1B 108.1 . .
C1 C2 H2A 109.4 . .
C1 C2 H2B 109.4 . .
C1 C2 C3 111.0(6) . .
H2A C2 H2B 108.0 . .
C3 C2 H2A 109.4 . .
C3 C2 H2B 109.4 . .
C2 C3 H3A 109.5 . .
C2 C3 H3B 109.5 . .
C2 C3 H3C 109.5 . .
H3A C3 H3B 109.5 . .
H3A C3 H3C 109.5 . .
H3B C3 H3C 109.5 . .
N1 C4 H4A 108.1 . .
N1 C4 H4B 108.1 . .
H4A C4 H4B 107.3 . .
C5 C4 N1 116.9(4) . .
C5 C4 H4A 108.1 . .
C5 C4 H4B 108.1 . .
C4 C5 H5A 109.6 . .
C4 C5 H5B 109.6 . .
C4 C5 C6 110.1(5) . .
H5A C5 H5B 108.2 . .
C6 C5 H5A 109.6 . .
C6 C5 H5B 109.6 . .
C5 C6 H6A 109.5 . .
C5 C6 H6B 109.5 . .
C5 C6 H6C 109.5 . .
H6A C6 H6B 109.5 . .
H6A C6 H6C 109.5 . .
H6B C6 H6C 109.5 . .

loop_
_geom_bond_atom_site_label_1
_geom_bond_atom_site_label_2
_geom_bond_distance
_geom_bond_site_symmetry_2
Br1 Cu1 2.1933(7) .
Cu1 Br1 2.1932(7) 2_655
N1 C1 1.519(6) .
N1 C1 1.519(6) 2_656
N1 C4 1.510(6) .
N1 C4 1.510(6) 2_656
C1 H1A 0.9700 .
C1 H1B 0.9700 .
C1 C2 1.484(8) .
C2 H2A 0.9700 .
C2 H2B 0.9700 .
C2 C3 1.511(9) .
C3 H3A 0.9600 .
C3 H3B 0.9600 .
C3 H3C 0.9600 .
C4 H4A 0.9700 .
C4 H4B 0.9700 .
C4 C5 1.496(8) .
C5 H5A 0.9700 .
C5 H5B 0.9700 .
C5 C6 1.508(9) .
C6 H6A 0.9600 .
C6 H6B 0.9600 .
C6 H6C 0.9600 .

loop_
_geom_torsion_atom_site_label_1
_geom_torsion_atom_site_label_2
_geom_torsion_atom_site_label_3
_geom_torsion_atom_site_label_4
_geom_torsion
_geom_torsion_site_symmetry_1
N1 C1 C2 C3 177.3(5) .
N1 C4 C5 C6 -179.3(5) .
C1 N1 C1 C2 -54.9(4) 2_656
C1 N1 C4 C5 173.9(5) 2_656
C1 N1 C4 C5 -65.6(6) .
C4 N1 C1 C2 -174.0(5) .
C4 N1 C1 C2 64.4(6) 2_656
C4 N1 C4 C5 54.1(5) 2_656
